data_7012723
loop_
_publ_author_name
'Pavlishchuk, Vitaly V.'
'Kolotilov, Sergey V.'
'Addison, Anthony W.'
'Prushan, Michael J.'
'Schollmeyer, Dieter'
'Thompson, Laurence K.'
'Weyherm\"uller, Thomas'
'Goreshnik, Eugeny A.'

_publ_section_title
;
 Structural, magnetic and related attributes of some oximate-bridged
 tetranuclear nickel(ii) rhombs and a dinuclear congenerElectronic
 supplementary information (ESI) available: mass spectra, \cT vs. T,
 response of magnetic properties, low-lying spin levels and UV-VIS
 data. See http://www.rsc.org/suppdata/dt/b3/b300539a/
;
_journal_issue 8
_journal_name_full 'Dalton Transactions'
_journal_page_first 1587
_journal_paper_doi 10.1039/b300539a
_journal_year 2003
_chemical_formula_sum 'C24 H44 Cl2 N10 Ni4 O19'
_chemical_formula_weight 1082.43
_space_group_IT_number 14
_symmetry_cell_setting monoclinic
_symmetry_space_group_name_Hall '-P 2ybc'
_symmetry_space_group_name_H-M 'P 1 21/c 1'
_atom_sites_solution_hydrogens geom
_atom_sites_solution_primary direct
_atom_sites_solution_secondary difmap
_audit_creation_method SHELXL-97
_cell_angle_alpha 90.00
_cell_angle_beta 92.903(5)
_cell_angle_gamma 90.00
_cell_formula_units_Z 4
_cell_length_a 10.7475(6)
_cell_length_b 17.8722(16)
_cell_length_c 22.8691(17)
_cell_measurement_reflns_used 25
_cell_measurement_temperature 298(2)
_cell_measurement_theta_max 29
_cell_measurement_theta_min 20
_cell_volume 4387.1(6)
_computing_cell_refinement 'Enraf Nonius Software V5'
_computing_data_collection 'Enraf Nonius Software V5'
_computing_data_reduction 'Corinc (Drager, 1971)'
_computing_structure_refinement 'SHELXL-97 (Sheldrick, 1997)'
_computing_structure_solution 'SIR-92 (Altomare, 1994)'
_diffrn_ambient_temperature 298(2)
_diffrn_measured_fraction_theta_full 0.999
_diffrn_measured_fraction_theta_max 0.999
_diffrn_measurement_device '\k-geometry diffractometer'
_diffrn_measurement_device_type 'CAD4 Enraf Nonius'
_diffrn_measurement_method \q/2\w
_diffrn_radiation_monochromator graphite
_diffrn_radiation_type CuK\a
_diffrn_radiation_wavelength 1.54178
_diffrn_reflns_av_R_equivalents 0.0000
_diffrn_reflns_av_sigmaI/netI 0.1013
_diffrn_reflns_limit_h_max 0
_diffrn_reflns_limit_h_min -13
_diffrn_reflns_limit_k_max 0
_diffrn_reflns_limit_k_min -22
_diffrn_reflns_limit_l_max 28
_diffrn_reflns_limit_l_min -28
_diffrn_reflns_number 8878
_diffrn_reflns_theta_full 73.87
_diffrn_reflns_theta_max 73.87
_diffrn_reflns_theta_min 3.14
_diffrn_source 'rotating anode'
_diffrn_standards_decay_% 5
_diffrn_standards_interval_time 60
_diffrn_standards_number 3
_exptl_absorpt_coefficient_mu 3.758
_exptl_absorpt_correction_T_max 0.99
_exptl_absorpt_correction_T_min 0.81
_exptl_absorpt_correction_type psi-scan
_exptl_absorpt_process_details 'Corinc (Drager, 1971)'
_exptl_crystal_colour brown
_exptl_crystal_density_diffrn 1.639
_exptl_crystal_density_method 'not measured'
_exptl_crystal_description block
_exptl_crystal_F_000 2224
_exptl_crystal_size_max 0.13
_exptl_crystal_size_mid 0.13
_exptl_crystal_size_min 0.03
_refine_diff_density_max 0.697
_refine_diff_density_min -0.812
_refine_diff_density_rms 0.128
_refine_ls_extinction_method none
_refine_ls_goodness_of_fit_ref 1.013
_refine_ls_hydrogen_treatment mixed
_refine_ls_matrix_type full
_refine_ls_number_parameters 586
_refine_ls_number_reflns 8878
_refine_ls_number_restraints 174
_refine_ls_restrained_S_all 1.025
_refine_ls_R_factor_all 0.1478
_refine_ls_R_factor_obs 0.0810
_refine_ls_shift/su_max 0.000
_refine_ls_shift/su_mean 0.000
_refine_ls_structure_factor_coef Fsqd
_refine_ls_weighting_details 'calc w=1/[\s^2^(Fo^2^)+(0.1180P)^2^+0.0173P] where P=(Fo^2^+2Fc^2^)/3'
_refine_ls_weighting_scheme calc
_refine_ls_wR_factor_obs 0.1950
_refine_ls_wR_factor_ref 0.2389
_reflns_number_gt 4954
_reflns_number_total 8878
_reflns_threshold_expression >2sigma(I)
_cod_data_source_file b300539a.txt
_cod_data_source_block 1a'
_cod_original_sg_symbol_H-M 'P 21/c'
_cod_database_code 7012723

loop_
_symmetry_equiv_pos_as_xyz
'x, y, z'
'-x, y+1/2, -z+1/2'
'-x, -y, -z'
'x, -y-1/2, z-1/2'

loop_
_atom_site_label
_atom_site_type_symbol
_atom_site_fract_x
_atom_site_fract_y
_atom_site_fract_z
_atom_site_U_iso_or_equiv
_atom_site_adp_type
_atom_site_occupancy
_atom_site_symmetry_multiplicity
_atom_site_calc_flag
_atom_site_refinement_flags
_atom_site_disorder_assembly
_atom_site_disorder_group
Ni1 Ni 0.65747(11) 0.31384(7) 0.23137(5) 0.0284(3) Uani 1 1 d . . .
Ni2 Ni 0.44305(11) 0.35079(7) 0.12122(5) 0.0292(3) Uani 1 1 d . . .
Ni3 Ni 0.44565(10) 0.19111(7) 0.17044(5) 0.0279(3) Uani 1 1 d . . .
Ni4 Ni 0.23177(11) 0.22806(7) 0.06010(5) 0.0323(3) Uani 1 1 d . . .
N1 N 0.6490(6) 0.2455(4) 0.3065(3) 0.0387(15) Uani 1 1 d . . .
C2 C 0.7805(8) 0.2263(5) 0.3200(4) 0.048(2) Uani 1 1 d . . .
H2A H 0.8094 0.1929 0.2902 0.057 Uiso 1 1 calc R . .
H2B H 0.7881 0.2005 0.3573 0.057 Uiso 1 1 calc R . .
C3 C 0.8606(8) 0.2960(5) 0.3227(4) 0.043(2) Uani 1 1 d . . .
H3A H 0.8396 0.3265 0.3558 0.052 Uiso 1 1 calc R . .
H3B H 0.9478 0.2822 0.3276 0.052 Uiso 1 1 calc R . .
N4 N 0.8386(6) 0.3389(4) 0.2674(3) 0.0328(14) Uani 1 1 d . . .
C5 C 0.8405(8) 0.4201(4) 0.2765(4) 0.044(2) Uani 1 1 d . . .
H5A H 0.8460 0.4452 0.2391 0.053 Uiso 1 1 calc R . .
H5B H 0.9132 0.4337 0.3010 0.053 Uiso 1 1 calc R . .
C6 C 0.7223(8) 0.4454(5) 0.3055(4) 0.045(2) Uani 1 1 d . . .
H6A H 0.7243 0.4278 0.3457 0.054 Uiso 1 1 calc R . .
H6B H 0.7186 0.4996 0.3060 0.054 Uiso 1 1 calc R . .
N7 N 0.6111(6) 0.4154(4) 0.2731(3) 0.0417(16) Uani 1 1 d . . .
O8 O 0.7071(5) 0.3737(3) 0.1591(2) 0.0427(14) Uani 1 1 d . . .
N9 N 0.6253(5) 0.3729(4) 0.1143(3) 0.0330(14) Uani 1 1 d . . .
C10 C 0.6618(7) 0.3977(5) 0.0636(4) 0.045(2) Uani 1 1 d . . .
C11 C 0.5605(8) 0.3997(5) 0.0194(3) 0.043(2) Uani 1 1 d . . .
O12 O 0.4523(5) 0.3877(3) 0.0319(2) 0.0439(14) Uani 1 1 d . . .
C13 C 0.7927(9) 0.4216(8) 0.0539(5) 0.086(4) Uani 1 1 d . . .
H13A H 0.8431 0.4151 0.0894 0.128 Uiso 1 1 calc R . .
H13B H 0.7933 0.4733 0.0426 0.128 Uiso 1 1 calc R . .
H13C H 0.8256 0.3917 0.0234 0.128 Uiso 1 1 calc R . .
C14 C 0.5879(10) 0.4172(7) -0.0427(4) 0.067(3) Uani 1 1 d . . .
H14A H 0.5117 0.4167 -0.0665 0.101 Uiso 1 1 calc R . .
H14B H 0.6439 0.3803 -0.0569 0.101 Uiso 1 1 calc R . .
H14C H 0.6255 0.4658 -0.0445 0.101 Uiso 1 1 calc R . .
O15 O 0.4319(5) 0.4542(3) 0.1660(2) 0.0383(13) Uani 1 1 d . . .
C16 C 0.3224(7) 0.4712(4) 0.1757(4) 0.0386(18) Uani 1 1 d . . .
C17 C 0.2201(7) 0.4291(4) 0.1476(4) 0.0363(17) Uani 1 1 d . . .
N18 N 0.2577(5) 0.3702(3) 0.1203(3) 0.0313(13) Uani 1 1 d . . .
O19 O 0.1748(5) 0.3292(3) 0.0916(3) 0.0442(14) Uani 1 1 d . . .
C20 C 0.2967(9) 0.5339(5) 0.2161(5) 0.064(3) Uani 1 1 d . . .
H20A H 0.3740 0.5552 0.2309 0.096 Uiso 1 1 calc R . .
H20B H 0.2511 0.5155 0.2481 0.096 Uiso 1 1 calc R . .
H20C H 0.2485 0.5715 0.1953 0.096 Uiso 1 1 calc R . .
C21 C 0.0870(8) 0.4500(6) 0.1500(6) 0.076(4) Uani 1 1 d . . .
H21A H 0.0367 0.4144 0.1281 0.114 Uiso 1 1 calc R . .
H21B H 0.0743 0.4989 0.1334 0.114 Uiso 1 1 calc R . .
H21C H 0.0639 0.4503 0.1900 0.114 Uiso 1 1 calc R . .
N22 N 0.2511(7) 0.2820(5) -0.0213(3) 0.0474(18) Uani 1 1 d . . .
C23 C 0.1233(10) 0.3046(6) -0.0401(4) 0.063(3) Uani 1 1 d . . .
H23A H 0.1212 0.3200 -0.0809 0.076 Uiso 1 1 calc R . .
H23B H 0.0981 0.3469 -0.0169 0.076 Uiso 1 1 calc R . .
C24 C 0.0354(9) 0.2419(7) -0.0331(5) 0.072(3) Uani 1 1 d . . .
H24A H -0.0493 0.2605 -0.0383 0.086 Uiso 1 1 calc R . .
H24B H 0.0475 0.2050 -0.0634 0.086 Uiso 1 1 calc R . .
N25 N 0.0514(6) 0.2058(5) 0.0242(3) 0.0471(18) Uani 1 1 d . . .
C26 C 0.0412(9) 0.1237(6) 0.0226(5) 0.066(3) Uani 1 1 d . . .
H26A H -0.0306 0.1096 -0.0024 0.079 Uiso 1 1 calc R . .
H26B H 0.0283 0.1052 0.0617 0.079 Uiso 1 1 calc R . .
C27 C 0.1555(9) 0.0881(6) 0.0001(5) 0.066(3) Uani 1 1 d . . .
H27A H 0.1513 0.0343 0.0054 0.079 Uiso 1 1 calc R . .
H27B H 0.1594 0.0982 -0.0414 0.079 Uiso 1 1 calc R . .
N28 N 0.2687(6) 0.1176(4) 0.0317(3) 0.0481(18) Uani 1 1 d . . .
O29 O 0.1741(5) 0.1859(3) 0.1390(2) 0.0405(13) Uani 1 1 d . . .
N30 N 0.2612(5) 0.1744(3) 0.1806(3) 0.0303(13) Uani 1 1 d . . .
C31 C 0.2275(7) 0.1478(4) 0.2309(3) 0.0313(16) Uani 1 1 d . . .
C32 C 0.3349(7) 0.1328(4) 0.2709(3) 0.0326(16) Uani 1 1 d . . .
O33 O 0.4415(5) 0.1457(3) 0.2555(2) 0.0357(12) Uani 1 1 d . . .
C34 C 0.0958(7) 0.1328(5) 0.2440(4) 0.050(2) Uani 1 1 d . . .
H34A H 0.0422 0.1469 0.2110 0.075 Uiso 1 1 calc R . .
H34B H 0.0745 0.1612 0.2776 0.075 Uiso 1 1 calc R . .
H34C H 0.0854 0.0804 0.2518 0.075 Uiso 1 1 calc R . .
C35 C 0.3168(9) 0.0996(6) 0.3298(4) 0.058(3) Uani 1 1 d . . .
H35A H 0.3963 0.0933 0.3503 0.087 Uiso 1 1 calc R . .
H35B H 0.2767 0.0518 0.3252 0.087 Uiso 1 1 calc R . .
H35C H 0.2658 0.1322 0.3517 0.087 Uiso 1 1 calc R . .
O36 O 0.4528(5) 0.0850(3) 0.1310(2) 0.0377(12) Uani 1 1 d . . .
C37 C 0.5615(7) 0.0666(4) 0.1195(3) 0.0339(16) Uani 1 1 d . . .
C38 C 0.6649(7) 0.1142(4) 0.1398(3) 0.0291(15) Uani 1 1 d . . .
N39 N 0.6313(5) 0.1743(3) 0.1658(2) 0.0272(12) Uani 1 1 d . . .
O40 O 0.7188(4) 0.2202(3) 0.1871(2) 0.0364(12) Uani 1 1 d . . .
C41 C 0.5811(9) -0.0004(5) 0.0842(4) 0.056(2) Uani 1 1 d . . .
H41A H 0.5021 -0.0230 0.0735 0.084 Uiso 1 1 calc R . .
H41B H 0.6319 -0.0354 0.1065 0.084 Uiso 1 1 calc R . .
H41C H 0.6222 0.0132 0.0494 0.084 Uiso 1 1 calc R . .
C42 C 0.7962(8) 0.0939(5) 0.1291(4) 0.051(2) Uani 1 1 d . . .
H42A H 0.8513 0.1307 0.1467 0.076 Uiso 1 1 calc R . .
H42B H 0.8069 0.0922 0.0877 0.076 Uiso 1 1 calc R . .
H42C H 0.8149 0.0458 0.1459 0.076 Uiso 1 1 calc R . .
O43 O 0.4760(4) 0.2972(3) 0.1999(2) 0.0277(10) Uani 1 1 d . . .
H43 H 0.4335 0.3127 0.2297 0.041 Uiso 1 1 d R . .
O44 O 0.4123(4) 0.2442(3) 0.0923(2) 0.0282(10) Uani 1 1 d . . .
H44 H 0.4474 0.2246 0.0632 0.042 Uiso 1 1 d R . .
Cl1 Cl 0.6355(3) 0.17796(19) -0.03035(12) 0.0724(8) Uani 1 1 d D . .
O11L O 0.7039(16) 0.2417(8) -0.0218(10) 0.167(8) Uani 0.70 1 d PDU A 1
O12L O 0.7166(15) 0.1141(8) -0.0327(8) 0.127(7) Uani 0.70 1 d PDU A 1
O13L O 0.5550(16) 0.1628(11) 0.0123(7) 0.101(7) Uani 0.70 1 d PDU A 1
O14L O 0.574(2) 0.1788(14) -0.0853(7) 0.190(9) Uani 0.70 1 d PDU A 1
O15L O 0.593(4) 0.2409(17) -0.0613(16) 0.17(2) Uani 0.30 1 d PDU A 2
O16L O 0.688(3) 0.1260(17) -0.0643(14) 0.114(13) Uani 0.30 1 d PDU A 2
O17L O 0.718(3) 0.2072(18) 0.0149(11) 0.104(11) Uani 0.30 1 d PDU A 2
O18L O 0.537(3) 0.148(2) -0.0009(14) 0.076(12) Uani 0.30 1 d PDU A 2
Cl2 Cl 0.2256(3) 0.34263(15) 0.31373(12) 0.0611(7) Uani 1 1 d D . .
O21L O 0.3397(13) 0.3631(12) 0.2963(6) 0.097(9) Uani 0.70 1 d PDU B 1
O22L O 0.2325(13) 0.2781(7) 0.3458(6) 0.183(6) Uani 1 1 d DU B 1
O23L O 0.1488(11) 0.3206(7) 0.2638(5) 0.143(5) Uani 1 1 d DU B 1
O24L O 0.1618(13) 0.4006(8) 0.3382(6) 0.083(5) Uani 0.70 1 d PDU B 1
O25L O 0.202(5) 0.377(2) 0.3658(16) 0.17(3) Uani 0.30 1 d PDU B 2
O26L O 0.328(4) 0.377(3) 0.292(2) 0.12(2) Uani 0.30 1 d PDU B 2
O1W O -0.0608(8) 0.2751(5) 0.1397(6) 0.151(5) Uani 1 1 d . . .
H1W H -0.0809 0.2602 0.1070 0.226 Uiso 1 1 d R . .
H2W H -0.1267 0.2588 0.1544 0.226 Uiso 1 1 d R . .

loop_
_atom_site_aniso_label
_atom_site_aniso_U_11
_atom_site_aniso_U_22
_atom_site_aniso_U_33
_atom_site_aniso_U_23
_atom_site_aniso_U_13
_atom_site_aniso_U_12
Ni1 0.0269(6) 0.0323(7) 0.0257(6) -0.0040(5) -0.0006(5) -0.0018(5)
Ni2 0.0251(6) 0.0319(7) 0.0303(7) -0.0013(5) -0.0012(5) -0.0007(5)
Ni3 0.0230(6) 0.0310(7) 0.0296(7) -0.0033(5) 0.0019(5) 0.0001(5)
Ni4 0.0285(6) 0.0418(8) 0.0263(6) -0.0071(6) -0.0012(5) -0.0027(6)
N1 0.037(3) 0.043(4) 0.036(4) 0.004(3) -0.002(3) -0.012(3)
C2 0.059(5) 0.038(5) 0.045(5) 0.007(4) -0.015(4) -0.004(4)
C3 0.043(5) 0.040(5) 0.045(5) 0.004(4) -0.012(4) -0.004(4)
N4 0.030(3) 0.036(3) 0.033(3) -0.004(3) -0.002(2) 0.001(3)
C5 0.051(5) 0.032(4) 0.048(5) 0.004(4) -0.008(4) -0.010(4)
C6 0.054(5) 0.030(4) 0.051(5) -0.004(4) -0.007(4) 0.003(4)
N7 0.039(4) 0.038(4) 0.048(4) -0.012(3) -0.004(3) -0.001(3)
O8 0.026(3) 0.063(4) 0.039(3) 0.009(3) -0.006(2) -0.012(3)
N9 0.026(3) 0.041(4) 0.032(3) 0.001(3) -0.004(2) -0.002(3)
C10 0.032(4) 0.063(6) 0.039(5) 0.011(4) 0.001(3) -0.007(4)
C11 0.051(5) 0.049(5) 0.027(4) 0.005(4) -0.002(3) -0.012(4)
O12 0.038(3) 0.054(4) 0.039(3) 0.006(3) -0.005(2) -0.007(3)
C13 0.040(5) 0.160(13) 0.058(7) 0.033(8) 0.007(5) -0.029(7)
C14 0.079(7) 0.088(8) 0.035(5) 0.014(5) 0.001(5) -0.011(6)
O15 0.029(3) 0.035(3) 0.050(3) -0.001(3) -0.002(2) -0.002(2)
C16 0.038(4) 0.028(4) 0.050(5) 0.004(4) -0.002(4) -0.002(3)
C17 0.026(4) 0.036(4) 0.047(5) -0.007(4) 0.000(3) 0.000(3)
N18 0.033(3) 0.036(3) 0.025(3) -0.004(3) -0.001(2) 0.001(3)
O19 0.032(3) 0.054(4) 0.045(3) -0.019(3) -0.010(2) -0.003(3)
C20 0.057(6) 0.036(5) 0.097(9) -0.026(5) -0.007(6) 0.003(4)
C21 0.037(5) 0.063(7) 0.128(11) -0.033(7) -0.002(6) 0.010(5)
N22 0.042(4) 0.067(5) 0.033(4) 0.005(4) 0.001(3) -0.009(4)
C23 0.072(7) 0.072(7) 0.043(5) 0.019(5) -0.023(5) -0.004(6)
C24 0.043(5) 0.112(10) 0.058(7) 0.021(7) -0.011(5) -0.007(6)
N25 0.028(3) 0.071(5) 0.042(4) -0.001(4) -0.006(3) -0.008(3)
C26 0.043(5) 0.076(7) 0.077(8) -0.018(6) -0.002(5) -0.029(5)
C27 0.057(6) 0.056(6) 0.084(8) -0.028(6) -0.015(5) -0.008(5)
N28 0.039(4) 0.047(4) 0.058(5) -0.020(4) 0.001(3) -0.005(3)
O29 0.026(3) 0.060(4) 0.036(3) 0.003(3) -0.001(2) 0.000(3)
N30 0.029(3) 0.035(3) 0.026(3) -0.009(3) -0.002(2) 0.005(3)
C31 0.028(4) 0.033(4) 0.033(4) -0.001(3) 0.006(3) 0.003(3)
C32 0.034(4) 0.028(4) 0.036(4) 0.001(3) -0.004(3) -0.002(3)
O33 0.029(3) 0.039(3) 0.039(3) 0.007(2) -0.002(2) -0.004(2)
C34 0.034(4) 0.065(6) 0.052(5) 0.010(5) 0.013(4) -0.007(4)
C35 0.050(5) 0.081(7) 0.044(5) 0.017(5) 0.002(4) -0.003(5)
O36 0.032(3) 0.036(3) 0.044(3) -0.004(2) 0.001(2) -0.004(2)
C37 0.034(4) 0.033(4) 0.035(4) -0.002(3) 0.000(3) 0.002(3)
C38 0.030(4) 0.027(4) 0.030(4) -0.003(3) 0.001(3) 0.003(3)
N39 0.024(3) 0.039(3) 0.018(3) 0.001(2) -0.002(2) -0.004(2)
O40 0.022(2) 0.045(3) 0.042(3) -0.013(3) 0.000(2) -0.002(2)
C41 0.056(6) 0.045(5) 0.067(7) -0.019(5) -0.003(5) 0.004(4)
C42 0.040(5) 0.040(5) 0.073(7) -0.017(4) 0.007(4) 0.011(4)
O43 0.024(2) 0.034(3) 0.025(2) -0.008(2) 0.0034(19) -0.0012(19)
O44 0.024(2) 0.037(3) 0.024(2) -0.007(2) 0.0049(18) 0.000(2)
Cl1 0.0752(18) 0.087(2) 0.0567(16) -0.0019(14) 0.0243(14) -0.0148(16)
O11L 0.141(13) 0.111(12) 0.250(17) -0.004(13) 0.008(13) -0.065(11)
O12L 0.102(11) 0.150(13) 0.132(13) -0.038(11) 0.030(10) 0.047(10)
O13L 0.118(13) 0.112(12) 0.077(10) -0.024(9) 0.055(9) 0.011(10)
O14L 0.222(17) 0.220(17) 0.123(13) 0.055(13) -0.032(12) -0.050(15)
O15L 0.21(3) 0.16(3) 0.15(2) 0.011(18) -0.010(18) -0.006(19)
O16L 0.12(2) 0.14(2) 0.087(18) -0.068(15) 0.058(15) -0.004(16)
O17L 0.117(19) 0.088(17) 0.106(18) -0.011(15) 0.005(15) -0.030(15)
O18L 0.056(15) 0.097(19) 0.075(18) -0.034(15) 0.011(13) -0.025(13)
Cl2 0.0681(16) 0.0562(14) 0.0616(15) -0.0074(12) 0.0278(13) -0.0055(12)
O21L 0.074(13) 0.150(19) 0.071(11) -0.054(12) 0.043(9) -0.026(11)
O22L 0.213(15) 0.161(13) 0.179(13) 0.103(11) 0.037(11) 0.035(11)
O23L 0.155(10) 0.158(11) 0.114(9) -0.063(8) 0.002(8) -0.057(9)
O24L 0.076(8) 0.081(10) 0.095(10) -0.045(8) 0.026(7) 0.026(7)
O25L 0.28(6) 0.13(3) 0.12(3) -0.09(3) 0.13(4) -0.17(4)
O26L 0.07(3) 0.13(4) 0.16(4) 0.06(3) 0.04(3) -0.04(3)
O1W 0.075(7) 0.089(7) 0.296(16) 0.015(9) 0.083(9) 0.006(5)

loop_
_atom_type_symbol
_atom_type_description
_atom_type_scat_dispersion_real
_atom_type_scat_dispersion_imag
_atom_type_scat_source
C C 0.0181 0.0091 'International Tables Vol C Tables 4.2.6.8 and 6.1.1.4'
H H 0.0000 0.0000 'International Tables Vol C Tables 4.2.6.8 and 6.1.1.4'
N N 0.0311 0.0180 'International Tables Vol C Tables 4.2.6.8 and 6.1.1.4'
O O 0.0492 0.0322 'International Tables Vol C Tables 4.2.6.8 and 6.1.1.4'
Cl Cl 0.3639 0.7018 'International Tables Vol C Tables 4.2.6.8 and 6.1.1.4'
Ni Ni -3.0029 0.5091 'International Tables Vol C Tables 4.2.6.8 and 6.1.1.4'

loop_
_geom_angle_atom_site_label_1
_geom_angle_atom_site_label_2
_geom_angle_atom_site_label_3
_geom_angle
_geom_angle_site_symmetry_1
_geom_angle_site_symmetry_3
_geom_angle_publ_flag
O8 Ni1 O43 94.2(2) . . ?
O8 Ni1 O40 85.8(2) . . ?
O43 Ni1 O40 91.76(19) . . ?
O8 Ni1 N1 167.2(2) . . ?
O43 Ni1 N1 97.0(2) . . ?
O40 Ni1 N1 87.6(3) . . ?
O8 Ni1 N7 89.6(3) . . ?
O43 Ni1 N7 92.4(2) . . ?
O40 Ni1 N7 174.0(2) . . ?
N1 Ni1 N7 96.2(3) . . ?
O8 Ni1 N4 86.1(2) . . ?
O43 Ni1 N4 175.3(2) . . ?
O40 Ni1 N4 93.0(2) . . ?
N1 Ni1 N4 83.3(2) . . ?
N7 Ni1 N4 82.9(2) . . ?
N9 Ni2 N18 158.1(3) . . ?
N9 Ni2 O44 107.5(2) . . ?
N18 Ni2 O44 90.8(2) . . ?
N9 Ni2 O43 92.0(2) . . ?
N18 Ni2 O43 102.4(2) . . ?
O44 Ni2 O43 82.30(19) . . ?
N9 Ni2 O15 86.9(2) . . ?
N18 Ni2 O15 77.0(2) . . ?
O44 Ni2 O15 163.7(2) . . ?
O43 Ni2 O15 89.7(2) . . ?
N9 Ni2 O12 76.9(2) . . ?
N18 Ni2 O12 91.8(2) . . ?
O44 Ni2 O12 89.6(2) . . ?
O43 Ni2 O12 163.7(2) . . ?
O15 Ni2 O12 101.4(2) . . ?
N39 Ni3 N30 162.6(3) . . ?
N39 Ni3 O43 90.8(2) . . ?
N30 Ni3 O43 103.9(2) . . ?
N39 Ni3 O44 98.8(2) . . ?
N30 Ni3 O44 92.3(2) . . ?
O43 Ni3 O44 82.76(19) . . ?
N39 Ni3 O36 77.6(2) . . ?
N30 Ni3 O36 88.5(2) . . ?
O43 Ni3 O36 167.0(2) . . ?
O44 Ni3 O36 93.0(2) . . ?
N39 Ni3 O33 93.3(2) . . ?
N30 Ni3 O33 76.8(2) . . ?
O43 Ni3 O33 93.7(2) . . ?
O44 Ni3 O33 167.4(2) . . ?
O36 Ni3 O33 92.9(2) . . ?
O19 Ni4 O44 92.5(2) . . ?
O19 Ni4 O29 84.7(2) . . ?
O44 Ni4 O29 93.28(19) . . ?
O19 Ni4 N25 91.0(3) . . ?
O44 Ni4 N25 176.4(3) . . ?
O29 Ni4 N25 87.7(2) . . ?
O19 Ni4 N22 87.2(3) . . ?
O44 Ni4 N22 96.8(2) . . ?
O29 Ni4 N22 167.3(3) . . ?
N25 Ni4 N22 82.7(3) . . ?
O19 Ni4 N28 172.5(3) . . ?
O44 Ni4 N28 93.0(2) . . ?
O29 Ni4 N28 89.9(3) . . ?
N25 Ni4 N28 83.5(3) . . ?
N22 Ni4 N28 97.2(3) . . ?
C2 N1 Ni1 103.0(5) . . ?
N1 C2 C3 110.8(7) . . ?
N4 C3 C2 108.9(6) . . ?
C5 N4 C3 113.0(6) . . ?
C5 N4 Ni1 105.6(5) . . ?
C3 N4 Ni1 108.9(5) . . ?
N4 C5 C6 110.4(7) . . ?
N7 C6 C5 110.0(7) . . ?
C6 N7 Ni1 109.6(5) . . ?
N9 O8 Ni1 115.4(4) . . ?
O8 N9 C10 117.6(6) . . ?
O8 N9 Ni2 123.7(5) . . ?
C10 N9 Ni2 118.0(5) . . ?
N9 C10 C11 112.0(7) . . ?
N9 C10 C13 123.4(8) . . ?
C11 C10 C13 124.5(8) . . ?
O12 C11 C10 121.2(7) . . ?
O12 C11 C14 119.4(8) . . ?
C10 C11 C14 119.4(8) . . ?
C11 O12 Ni2 111.4(5) . . ?
C16 O15 Ni2 112.1(5) . . ?
O15 C16 C17 119.6(7) . . ?
O15 C16 C20 120.1(8) . . ?
C17 C16 C20 120.3(7) . . ?
N18 C17 C16 112.6(7) . . ?
N18 C17 C21 123.1(7) . . ?
C16 C17 C21 124.2(8) . . ?
C17 N18 O19 118.4(6) . . ?
C17 N18 Ni2 117.7(5) . . ?
O19 N18 Ni2 123.8(5) . . ?
N18 O19 Ni4 117.6(4) . . ?
C23 N22 Ni4 104.5(5) . . ?
N22 C23 C24 110.6(8) . . ?
N25 C24 C23 112.6(8) . . ?
C24 N25 C26 114.3(9) . . ?
C24 N25 Ni4 109.3(6) . . ?
C26 N25 Ni4 105.3(5) . . ?
N25 C26 C27 111.8(8) . . ?
N28 C27 C26 110.5(8) . . ?
C27 N28 Ni4 108.6(6) . . ?
N30 O29 Ni4 116.8(4) . . ?
C31 N30 O29 118.2(6) . . ?
C31 N30 Ni3 117.9(5) . . ?
O29 N30 Ni3 123.8(5) . . ?
N30 C31 C32 111.8(6) . . ?
N30 C31 C34 123.3(7) . . ?
C32 C31 C34 124.9(7) . . ?
O33 C32 C31 120.0(7) . . ?
O33 C32 C35 119.8(7) . . ?
C31 C32 C35 120.1(7) . . ?
C32 O33 Ni3 113.5(5) . . ?
C37 O36 Ni3 112.4(5) . . ?
O36 C37 C38 118.9(7) . . ?
O36 C37 C41 119.5(7) . . ?
C38 C37 C41 121.6(7) . . ?
N39 C38 C37 114.0(6) . . ?
N39 C38 C42 124.7(7) . . ?
C37 C38 C42 121.3(7) . . ?
C38 N39 O40 118.5(6) . . ?
C38 N39 Ni3 116.6(5) . . ?
O40 N39 Ni3 124.9(4) . . ?
N39 O40 Ni1 116.2(4) . . ?
Ni3 O43 Ni2 97.34(19) . . ?
Ni3 O43 Ni1 112.5(2) . . ?
Ni2 O43 Ni1 110.9(2) . . ?
Ni2 O44 Ni3 97.6(2) . . ?
Ni2 O44 Ni4 112.4(2) . . ?
Ni3 O44 Ni4 111.6(2) . . ?
O16L Cl1 O13L 124.9(19) . . ?
O16L Cl1 O11L 115(2) . . ?
O13L Cl1 O11L 114.9(11) . . ?
O16L Cl1 O14L 71.3(17) . . ?
O13L Cl1 O14L 111.1(11) . . ?
O11L Cl1 O14L 110.4(12) . . ?
O16L Cl1 O18L 111(2) . . ?
O13L Cl1 O18L 18.4(19) . . ?
O11L Cl1 O18L 132.2(18) . . ?
O14L Cl1 O18L 96.1(18) . . ?
O16L Cl1 O15L 113.5(18) . . ?
O13L Cl1 O15L 109(2) . . ?
O11L Cl1 O15L 63.9(18) . . ?
O14L Cl1 O15L 53.4(18) . . ?
O18L Cl1 O15L 108.8(19) . . ?
O16L Cl1 O17L 114.1(17) . . ?
O13L Cl1 O17L 86.9(16) . . ?
O11L Cl1 O17L 44.0(13) . . ?
O14L Cl1 O17L 154.3(15) . . ?
O18L Cl1 O17L 104.4(15) . . ?
O15L Cl1 O17L 104.4(18) . . ?
O16L Cl1 O12L 33.1(16) . . ?
O13L Cl1 O12L 106.1(11) . . ?
O11L Cl1 O12L 110.1(9) . . ?
O14L Cl1 O12L 103.6(12) . . ?
O18L Cl1 O12L 101(2) . . ?
O15L Cl1 O12L 143.6(19) . . ?
O17L Cl1 O12L 87.9(16) . . ?
O21L Cl2 O22L 111.0(10) . . ?
O21L Cl2 O25L 110(2) . . ?
O22L Cl2 O25L 85(2) . . ?
O21L Cl2 O24L 113.1(10) . . ?
O22L Cl2 O24L 115.6(9) . . ?
O25L Cl2 O24L 36(3) . . ?
O21L Cl2 O26L 13(4) . . ?
O22L Cl2 O26L 124(3) . . ?
O25L Cl2 O26L 108(2) . . ?
O24L Cl2 O26L 103(3) . . ?
O21L Cl2 O23L 109.4(7) . . ?
O22L Cl2 O23L 102.1(8) . . ?
O25L Cl2 O23L 133(3) . . ?
O24L Cl2 O23L 104.7(8) . . ?
O26L Cl2 O23L 106(2) . . ?

loop_
_geom_bond_atom_site_label_1
_geom_bond_atom_site_label_2
_geom_bond_distance
_geom_bond_site_symmetry_2
_geom_bond_publ_flag
Ni1 O8 2.061(6) . ?
Ni1 O43 2.066(5) . ?
Ni1 O40 2.080(5) . ?
Ni1 N1 2.113(7) . ?
Ni1 N7 2.121(7) . ?
Ni1 N4 2.123(6) . ?
Ni2 N9 2.012(6) . ?
Ni2 N18 2.022(6) . ?
Ni2 O44 2.037(5) . ?
Ni2 O43 2.053(5) . ?
Ni2 O15 2.119(6) . ?
Ni2 O12 2.153(6) . ?
Ni3 N39 2.026(6) . ?
Ni3 N30 2.030(6) . ?
Ni3 O43 2.032(5) . ?
Ni3 O44 2.039(5) . ?
Ni3 O36 2.102(5) . ?
Ni3 O33 2.110(5) . ?
Ni4 O19 2.052(6) . ?
Ni4 O44 2.060(5) . ?
Ni4 O29 2.079(6) . ?
Ni4 N25 2.104(6) . ?
Ni4 N22 2.116(7) . ?
Ni4 N28 2.122(7) . ?
N1 C2 1.472(10) . ?
C2 C3 1.513(11) . ?
C3 N4 1.487(10) . ?
N4 C5 1.466(9) . ?
C5 C6 1.532(12) . ?
C6 N7 1.476(10) . ?
O8 N9 1.317(7) . ?
N9 C10 1.318(10) . ?
C10 C11 1.448(11) . ?
C10 C13 1.498(11) . ?
C11 O12 1.231(9) . ?
C11 C14 1.498(11) . ?
O15 C16 1.247(9) . ?
C16 C17 1.456(10) . ?
C16 C20 1.486(12) . ?
C17 N18 1.298(9) . ?
C17 C21 1.481(11) . ?
N18 O19 1.305(7) . ?
N22 C23 1.475(11) . ?
C23 C24 1.480(14) . ?
C24 N25 1.465(12) . ?
N25 C26 1.472(13) . ?
C26 C27 1.497(13) . ?
C27 N28 1.480(10) . ?
O29 N30 1.317(7) . ?
N30 C31 1.313(9) . ?
C31 C32 1.461(10) . ?
C31 C34 1.486(10) . ?
C32 O33 1.237(9) . ?
C32 C35 1.492(11) . ?
O36 C37 1.254(8) . ?
C37 C38 1.458(10) . ?
C37 C41 1.466(11) . ?
C38 N39 1.287(9) . ?
C38 C42 1.489(10) . ?
N39 O40 1.322(7) . ?
Cl1 O16L 1.350(13) . ?
Cl1 O13L 1.362(10) . ?
Cl1 O11L 1.364(11) . ?
Cl1 O14L 1.388(12) . ?
Cl1 O18L 1.390(14) . ?
Cl1 O15L 1.394(15) . ?
Cl1 O17L 1.426(14) . ?
Cl1 O12L 1.440(11) . ?
Cl2 O21L 1.358(10) . ?
Cl2 O22L 1.368(9) . ?
Cl2 O25L 1.374(15) . ?
Cl2 O24L 1.377(9) . ?
Cl2 O26L 1.379(15) . ?
Cl2 O23L 1.430(9) . ?

loop_
_geom_torsion_atom_site_label_1
_geom_torsion_atom_site_label_2
_geom_torsion_atom_site_label_3
_geom_torsion_atom_site_label_4
_geom_torsion
_geom_torsion_site_symmetry_1
_geom_torsion_site_symmetry_2
_geom_torsion_site_symmetry_3
_geom_torsion_site_symmetry_4
_geom_torsion_publ_flag
O8 Ni1 N1 C2 6.8(14) . . . . ?
O43 Ni1 N1 C2 157.2(5) . . . . ?
O40 Ni1 N1 C2 65.7(5) . . . . ?
N7 Ni1 N1 C2 -109.6(5) . . . . ?
N4 Ni1 N1 C2 -27.5(5) . . . . ?
Ni1 N1 C2 C3 51.2(8) . . . . ?
N1 C2 C3 N4 -53.7(10) . . . . ?
C2 C3 N4 C5 143.2(7) . . . . ?
C2 C3 N4 Ni1 26.2(8) . . . . ?
O8 Ni1 N4 C5 66.4(5) . . . . ?
O43 Ni1 N4 C5 -28(3) . . . . ?
O40 Ni1 N4 C5 151.9(5) . . . . ?
N1 Ni1 N4 C5 -120.8(5) . . . . ?
N7 Ni1 N4 C5 -23.7(5) . . . . ?
O8 Ni1 N4 C3 -172.0(5) . . . . ?
O43 Ni1 N4 C3 94(3) . . . . ?
O40 Ni1 N4 C3 -86.5(5) . . . . ?
N1 Ni1 N4 C3 0.8(5) . . . . ?
N7 Ni1 N4 C3 98.0(5) . . . . ?
C3 N4 C5 C6 -72.9(8) . . . . ?
Ni1 N4 C5 C6 46.0(7) . . . . ?
N4 C5 C6 N7 -50.9(9) . . . . ?
C5 C6 N7 Ni1 28.0(8) . . . . ?
O8 Ni1 N7 C6 -88.8(6) . . . . ?
O43 Ni1 N7 C6 177.0(5) . . . . ?
O40 Ni1 N7 C6 -50(3) . . . . ?
N1 Ni1 N7 C6 79.7(6) . . . . ?
N4 Ni1 N7 C6 -2.7(6) . . . . ?
O43 Ni1 O8 N9 -10.5(5) . . . . ?
O40 Ni1 O8 N9 81.0(5) . . . . ?
N1 Ni1 O8 N9 140.2(10) . . . . ?
N7 Ni1 O8 N9 -102.8(5) . . . . ?
N4 Ni1 O8 N9 174.3(5) . . . . ?
Ni1 O8 N9 C10 -167.2(6) . . . . ?
Ni1 O8 N9 Ni2 22.2(7) . . . . ?
N18 Ni2 N9 O8 110.8(8) . . . . ?
O44 Ni2 N9 O8 -103.6(6) . . . . ?
O43 Ni2 N9 O8 -21.1(6) . . . . ?
O15 Ni2 N9 O8 68.6(6) . . . . ?
O12 Ni2 N9 O8 171.0(6) . . . . ?
N18 Ni2 N9 C10 -59.7(10) . . . . ?
O44 Ni2 N9 C10 85.8(7) . . . . ?
O43 Ni2 N9 C10 168.4(7) . . . . ?
O15 Ni2 N9 C10 -102.0(7) . . . . ?
O12 Ni2 N9 C10 0.5(6) . . . . ?
O8 N9 C10 C11 -175.2(7) . . . . ?
Ni2 N9 C10 C11 -4.0(10) . . . . ?
O8 N9 C10 C13 4.3(14) . . . . ?
Ni2 N9 C10 C13 175.4(9) . . . . ?
N9 C10 C11 O12 8.0(13) . . . . ?
C13 C10 C11 O12 -171.4(10) . . . . ?
N9 C10 C11 C14 -172.3(9) . . . . ?
C13 C10 C11 C14 8.3(16) . . . . ?
C10 C11 O12 Ni2 -7.4(11) . . . . ?
C14 C11 O12 Ni2 172.9(7) . . . . ?
N9 Ni2 O12 C11 3.7(6) . . . . ?
N18 Ni2 O12 C11 164.9(6) . . . . ?
O44 Ni2 O12 C11 -104.4(6) . . . . ?
O43 Ni2 O12 C11 -44.4(11) . . . . ?
O15 Ni2 O12 C11 87.8(6) . . . . ?
N9 Ni2 O15 C16 172.9(6) . . . . ?
N18 Ni2 O15 C16 7.8(5) . . . . ?
O44 Ni2 O15 C16 -34.5(10) . . . . ?
O43 Ni2 O15 C16 -95.0(5) . . . . ?
O12 Ni2 O15 C16 97.0(6) . . . . ?
Ni2 O15 C16 C17 -11.2(9) . . . . ?
Ni2 O15 C16 C20 168.6(7) . . . . ?
O15 C16 C17 N18 8.7(11) . . . . ?
C20 C16 C17 N18 -171.1(8) . . . . ?
O15 C16 C17 C21 -172.0(9) . . . . ?
C20 C16 C17 C21 8.2(14) . . . . ?
C16 C17 N18 O19 -177.7(7) . . . . ?
C21 C17 N18 O19 3.0(13) . . . . ?
C16 C17 N18 Ni2 -1.1(9) . . . . ?
C21 C17 N18 Ni2 179.6(8) . . . . ?
N9 Ni2 N18 C17 -46.8(10) . . . . ?
O44 Ni2 N18 C17 165.8(6) . . . . ?
O43 Ni2 N18 C17 83.5(6) . . . . ?
O15 Ni2 N18 C17 -3.3(6) . . . . ?
O12 Ni2 N18 C17 -104.6(6) . . . . ?
N9 Ni2 N18 O19 129.6(7) . . . . ?
O44 Ni2 N18 O19 -17.8(6) . . . . ?
O43 Ni2 N18 O19 -100.1(6) . . . . ?
O15 Ni2 N18 O19 173.1(6) . . . . ?
O12 Ni2 N18 O19 71.8(6) . . . . ?
C17 N18 O19 Ni4 -170.4(6) . . . . ?
Ni2 N18 O19 Ni4 13.2(8) . . . . ?
O44 Ni4 O19 N18 -0.7(5) . . . . ?
O29 Ni4 O19 N18 92.3(5) . . . . ?
N25 Ni4 O19 N18 179.9(5) . . . . ?
N22 Ni4 O19 N18 -97.4(5) . . . . ?
N28 Ni4 O19 N18 136.0(19) . . . . ?
O19 Ni4 N22 C23 -64.5(6) . . . . ?
O44 Ni4 N22 C23 -156.7(6) . . . . ?
O29 Ni4 N22 C23 -14.3(16) . . . . ?
N25 Ni4 N22 C23 26.9(6) . . . . ?
N28 Ni4 N22 C23 109.4(6) . . . . ?
Ni4 N22 C23 C24 -46.8(10) . . . . ?
N22 C23 C24 N25 47.6(13) . . . . ?
C23 C24 N25 C26 -139.7(10) . . . . ?
C23 C24 N25 Ni4 -21.9(12) . . . . ?
O19 Ni4 N25 C24 83.7(7) . . . . ?
O44 Ni4 N25 C24 -85(4) . . . . ?
O29 Ni4 N25 C24 168.3(7) . . . . ?
N22 Ni4 N25 C24 -3.3(7) . . . . ?
N28 Ni4 N25 C24 -101.5(7) . . . . ?
O19 Ni4 N25 C26 -153.1(6) . . . . ?
O44 Ni4 N25 C26 38(4) . . . . ?
O29 Ni4 N25 C26 -68.4(6) . . . . ?
N22 Ni4 N25 C26 119.9(6) . . . . ?
N28 Ni4 N25 C26 21.7(6) . . . . ?
C24 N25 C26 C27 75.5(10) . . . . ?
Ni4 N25 C26 C27 -44.4(10) . . . . ?
N25 C26 C27 N28 50.2(13) . . . . ?
C26 C27 N28 Ni4 -28.3(11) . . . . ?
O19 Ni4 N28 C27 48(2) . . . . ?
O44 Ni4 N28 C27 -175.5(7) . . . . ?
O29 Ni4 N28 C27 91.2(7) . . . . ?
N25 Ni4 N28 C27 3.5(7) . . . . ?
N22 Ni4 N28 C27 -78.3(7) . . . . ?
O19 Ni4 O29 N30 -99.0(5) . . . . ?
O44 Ni4 O29 N30 -6.9(5) . . . . ?
N25 Ni4 O29 N30 169.7(5) . . . . ?
N22 Ni4 O29 N30 -149.4(11) . . . . ?
N28 Ni4 O29 N30 86.2(5) . . . . ?
Ni4 O29 N30 C31 -179.9(5) . . . . ?
Ni4 O29 N30 Ni3 -2.8(7) . . . . ?
N39 Ni3 N30 C31 58.2(10) . . . . ?
O43 Ni3 N30 C31 -88.8(6) . . . . ?
O44 Ni3 N30 C31 -171.9(5) . . . . ?
O36 Ni3 N30 C31 95.1(6) . . . . ?
O33 Ni3 N30 C31 1.7(5) . . . . ?
N39 Ni3 N30 O29 -118.9(8) . . . . ?
O43 Ni3 N30 O29 94.0(5) . . . . ?
O44 Ni3 N30 O29 10.9(5) . . . . ?
O36 Ni3 N30 O29 -82.1(5) . . . . ?
O33 Ni3 N30 O29 -175.4(6) . . . . ?
O29 N30 C31 C32 175.7(6) . . . . ?
Ni3 N30 C31 C32 -1.6(8) . . . . ?
O29 N30 C31 C34 -2.5(11) . . . . ?
Ni3 N30 C31 C34 -179.8(6) . . . . ?
N30 C31 C32 O33 0.1(10) . . . . ?
C34 C31 C32 O33 178.3(8) . . . . ?
N30 C31 C32 C35 -177.7(8) . . . . ?
C34 C31 C32 C35 0.4(12) . . . . ?
C31 C32 O33 Ni3 1.3(9) . . . . ?
C35 C32 O33 Ni3 179.2(6) . . . . ?
N39 Ni3 O33 C32 -167.1(5) . . . . ?
N30 Ni3 O33 C32 -1.6(5) . . . . ?
O43 Ni3 O33 C32 101.9(5) . . . . ?
O44 Ni3 O33 C32 28.7(12) . . . . ?
O36 Ni3 O33 C32 -89.3(5) . . . . ?
N39 Ni3 O36 C37 -5.8(5) . . . . ?
N30 Ni3 O36 C37 -175.2(5) . . . . ?
O43 Ni3 O36 C37 21.9(12) . . . . ?
O44 Ni3 O36 C37 92.6(5) . . . . ?
O33 Ni3 O36 C37 -98.6(5) . . . . ?
Ni3 O36 C37 C38 6.8(9) . . . . ?
Ni3 O36 C37 C41 -171.0(7) . . . . ?
O36 C37 C38 N39 -3.6(11) . . . . ?
C41 C37 C38 N39 174.2(8) . . . . ?
O36 C37 C38 C42 178.0(7) . . . . ?
C41 C37 C38 C42 -4.2(12) . . . . ?
C37 C38 N39 O40 178.4(6) . . . . ?
C42 C38 N39 O40 -3.2(11) . . . . ?
C37 C38 N39 Ni3 -1.9(8) . . . . ?
C42 C38 N39 Ni3 176.5(6) . . . . ?
N30 Ni3 N39 C38 41.9(11) . . . . ?
O43 Ni3 N39 C38 -169.9(5) . . . . ?
O44 Ni3 N39 C38 -87.2(5) . . . . ?
O36 Ni3 N39 C38 4.1(5) . . . . ?
O33 Ni3 N39 C38 96.3(5) . . . . ?
N30 Ni3 N39 O40 -138.4(7) . . . . ?
O43 Ni3 N39 O40 9.7(5) . . . . ?
O44 Ni3 N39 O40 92.5(5) . . . . ?
O36 Ni3 N39 O40 -176.3(6) . . . . ?
O33 Ni3 N39 O40 -84.0(5) . . . . ?
C38 N39 O40 Ni1 -177.6(5) . . . . ?
Ni3 N39 O40 Ni1 2.7(7) . . . . ?
O8 Ni1 O40 N39 -107.5(5) . . . . ?
O43 Ni1 O40 N39 -13.4(5) . . . . ?
N1 Ni1 O40 N39 83.5(5) . . . . ?
N7 Ni1 O40 N39 -147(2) . . . . ?
N4 Ni1 O40 N39 166.6(5) . . . . ?
N39 Ni3 O43 Ni2 98.6(2) . . . . ?
N30 Ni3 O43 Ni2 -90.7(2) . . . . ?
O44 Ni3 O43 Ni2 -0.18(18) . . . . ?
O36 Ni3 O43 Ni2 71.6(10) . . . . ?
O33 Ni3 O43 Ni2 -168.01(19) . . . . ?
N39 Ni3 O43 Ni1 -17.6(3) . . . . ?
N30 Ni3 O43 Ni1 153.0(2) . . . . ?
O44 Ni3 O43 Ni1 -116.4(2) . . . . ?
O36 Ni3 O43 Ni1 -44.6(10) . . . . ?
O33 Ni3 O43 Ni1 75.7(2) . . . . ?
N9 Ni2 O43 Ni3 -107.2(2) . . . . ?
N18 Ni2 O43 Ni3 89.3(2) . . . . ?
O44 Ni2 O43 Ni3 0.18(19) . . . . ?
O15 Ni2 O43 Ni3 165.9(2) . . . . ?
O12 Ni2 O43 Ni3 -60.6(8) . . . . ?
N9 Ni2 O43 Ni1 10.3(3) . . . . ?
N18 Ni2 O43 Ni1 -153.2(2) . . . . ?
O44 Ni2 O43 Ni1 117.7(2) . . . . ?
O15 Ni2 O43 Ni1 -76.5(2) . . . . ?
O12 Ni2 O43 Ni1 56.9(8) . . . . ?
O8 Ni1 O43 Ni3 104.8(3) . . . . ?
O40 Ni1 O43 Ni3 18.9(3) . . . . ?
N1 Ni1 O43 Ni3 -68.9(3) . . . . ?
N7 Ni1 O43 Ni3 -165.5(3) . . . . ?
N4 Ni1 O43 Ni3 -161(3) . . . . ?
O8 Ni1 O43 Ni2 -3.1(3) . . . . ?
O40 Ni1 O43 Ni2 -88.9(2) . . . . ?
N1 Ni1 O43 Ni2 -176.8(3) . . . . ?
N7 Ni1 O43 Ni2 86.7(3) . . . . ?
N4 Ni1 O43 Ni2 91(3) . . . . ?
N9 Ni2 O44 Ni3 89.5(2) . . . . ?
N18 Ni2 O44 Ni3 -102.6(2) . . . . ?
O43 Ni2 O44 Ni3 -0.18(18) . . . . ?
O15 Ni2 O44 Ni3 -61.6(8) . . . . ?
O12 Ni2 O44 Ni3 165.6(2) . . . . ?
N9 Ni2 O44 Ni4 -153.2(2) . . . . ?
N18 Ni2 O44 Ni4 14.6(3) . . . . ?
O43 Ni2 O44 Ni4 117.0(2) . . . . ?
O15 Ni2 O44 Ni4 55.6(8) . . . . ?
O12 Ni2 O44 Ni4 -77.2(2) . . . . ?
N39 Ni3 O44 Ni2 -89.5(2) . . . . ?
N30 Ni3 O44 Ni2 103.9(2) . . . . ?
O43 Ni3 O44 Ni2 0.18(19) . . . . ?
O36 Ni3 O44 Ni2 -167.5(2) . . . . ?
O33 Ni3 O44 Ni2 74.5(10) . . . . ?
N39 Ni3 O44 Ni4 152.7(2) . . . . ?
N30 Ni3 O44 Ni4 -13.9(3) . . . . ?
O43 Ni3 O44 Ni4 -117.7(2) . . . . ?
O36 Ni3 O44 Ni4 74.7(2) . . . . ?
O33 Ni3 O44 Ni4 -43.4(10) . . . . ?
O19 Ni4 O44 Ni2 -10.5(3) . . . . ?
O29 Ni4 O44 Ni2 -95.3(3) . . . . ?
N25 Ni4 O44 Ni2 158(4) . . . . ?
N22 Ni4 O44 Ni2 76.9(3) . . . . ?
N28 Ni4 O44 Ni2 174.6(3) . . . . ?
O19 Ni4 O44 Ni3 98.0(3) . . . . ?
O29 Ni4 O44 Ni3 13.2(3) . . . . ?
N25 Ni4 O44 Ni3 -93(4) . . . . ?
N22 Ni4 O44 Ni3 -174.5(3) . . . . ?
N28 Ni4 O44 Ni3 -76.8(3) . . . . ?
